data_2108702
loop_
_publ_author_name
'Poddig, Hagen'
'Doert, Thomas'

_publ_section_title
;
 Distorted Te nets in the modulated crystal structures of
 <i>RE</i>Te~1.94(1)~ (<i>RE</i> = La, Pr, Nd)
;
_journal_coeditor_code DK5100SUP1
_journal_issue 6
_journal_name_full 'Acta Crystallographica Section B'
_journal_page_first
;
;
_journal_paper_doi 10.1107/S2052520620013797
_journal_volume 76
_journal_year 2020
_chemical_formula_sum 'Nd Te1.923'
_chemical_formula_weight 389.87
_chemical_name_systematic 'Neodymium telluride (1/1.923)'
_space_group_crystal_system tetragonal
_space_group_IT_number 129
_space_group_name_Hall 'P 4ab 2ab -1ab'
_space_group_name_H-M_alt 'P 4/n m m :1'
_atom_sites_solution_primary dual
_atom_sites_solution_secondary difmap
_cell_angle_alpha 90
_cell_angle_beta 90
_cell_angle_gamma 90
_cell_formula_units_Z 2
_cell_length_a 4.4274(6)
_cell_length_b 4.4274(6)
_cell_length_c 9.029(1)
_cell_measurement_reflns_used 2525
_cell_measurement_temperature 296(1)
_cell_measurement_theta_max 27.49
_cell_measurement_theta_min 1.88
_cell_volume 176.99(4)
_computing_cell_refinement 'STOE X-AREA'
_computing_data_collection 'STOE X-AREA'
_computing_data_reduction 'STOE X-RED'
_computing_publication_material 'DIAMOND v. 4.5.2 (Brandenburg, Germany, 2018)'
_computing_structure_refinement 'Jana2006, 25/10/2015'
_computing_structure_solution Superflip
_diffrn_ambient_temperature 296(1)
_diffrn_detector 'image plate (34 cm diameter)'
_diffrn_detector_area_resol_mean 6.67
_diffrn_measured_fraction_theta_full 0.975
_diffrn_measured_fraction_theta_max 0.980
_diffrn_measurement_device 'two-circle diffractometer'
_diffrn_measurement_device_type 'IPDS II, Stoe'
_diffrn_measurement_method 'rotation method'
_diffrn_radiation_monochromator graphite
_diffrn_radiation_probe x-ray
_diffrn_radiation_type 'Mo K\a'
_diffrn_radiation_wavelength 0.71073
_diffrn_reflns_av_R_equivalents 0.0562
_diffrn_reflns_av_unetI/netI 0.0253
_diffrn_reflns_limit_h_max 5
_diffrn_reflns_limit_h_min -5
_diffrn_reflns_limit_k_max 5
_diffrn_reflns_limit_k_min -5
_diffrn_reflns_limit_l_max 11
_diffrn_reflns_limit_l_min -11
_diffrn_reflns_number 1617
_diffrn_reflns_theta_full 25.350
_diffrn_reflns_theta_max 27.598
_diffrn_reflns_theta_min 2.265
_diffrn_source 'sealed X-ray tube, 12 x 0.4 mm long-fine focus'
_exptl_absorpt_coefficient_mu 29.927
_exptl_absorpt_correction_T_max 0.4785
_exptl_absorpt_correction_T_min 0.0444
_exptl_absorpt_correction_type numerical
_exptl_absorpt_process_details 'STOE X-RED32, v. 1.53'
_exptl_crystal_colour black
_exptl_crystal_density_diffrn 7.256
_exptl_crystal_description plate
_exptl_crystal_F_000 320
_exptl_crystal_size_max 0.3389
_exptl_crystal_size_mid 0.09080
_exptl_crystal_size_min 0.0071
_refine_diff_density_max 2.047
_refine_diff_density_min -2.998
_refine_diff_density_rms 0.991
_refine_ls_extinction_coef 0.032(3)
_refine_ls_extinction_expression Fc^*^=kFc[1+0.001xFc^2^\l^3^/sin(2\q)]^-1/4^
_refine_ls_extinction_method 'SHELXL-2016/6 (Sheldrick 2016)'
_refine_ls_number_constraints 0
_refine_ls_number_parameters 11
_refine_ls_number_reflns 148
_refine_ls_number_restraints 0
_refine_ls_restrained_S_all 1.392
_refine_ls_R_factor_all 0.0237
_refine_ls_R_factor_gt 0.0237
_refine_ls_shift/su_max 0.0313
_refine_ls_shift/su_mean 0.0066
_refine_ls_structure_factor_coef Fsqd
_refine_ls_weighting_details 'w=1/[\s^2^(Fo^2^)+1.5789P] where P=(Fo^2^+2Fc^2^)/3'
_refine_ls_weighting_scheme calc
_refine_ls_wR_factor_gt 0.0420
_refine_ls_wR_factor_ref 0.0420
_reflns_number_gt 147
_reflns_number_total 148
_reflns_threshold_expression I>2\s(I)
_cod_data_source_file dk5100sup1.cif
_cod_data_source_block III
_cod_depositor_comments
;
The following automatic conversions were performed:

data item '_diffrn_radiation_probe' value 'X-ray' was changed to
'x-ray' in accordance with the
/home/data/users/saulius/crontab/automatic-downloads/rss-feeds/IUCr/lib/dictionaries/cif_core.dic
dictionary named 'cif_core.dic' version 2.4.2 last updated on
2011-04-26.

Automatic conversion script
Id: cif_fix_values 7556 2019-12-06 15:28:31Z antanas 
;
_cod_original_cell_volume 176.98(4)
_cod_original_sg_symbol_H-M 'P 4/n m m:1'
_cod_original_formula_sum 'Nd1 Te1.923'
_cod_database_code 2108702
_olex2_submission_special_instructions 'No special instructions were received'

loop_
_space_group_symop_operation_xyz
'x, y, z'
'-x+1/2, -y+1/2, -z'
'-y+1/2, x+1/2, z'
'-x, -y, z'
'y+1/2, -x+1/2, z'
'y, -x, -z'
'-y, x, -z'
'x+1/2, -y+1/2, -z'
'-x+1/2, y+1/2, -z'
'y, x, -z'
'-y, -x, -z'
'x+1/2, y+1/2, -z'
'-x, y, z'
'x, -y, z'
'-y+1/2, -x+1/2, z'
'y+1/2, x+1/2, z'

loop_
_atom_site_label
_atom_site_type_symbol
_atom_site_fract_x
_atom_site_fract_y
_atom_site_fract_z
_atom_site_U_iso_or_equiv
_atom_site_adp_type
_atom_site_occupancy
_atom_site_site_symmetry_order
_atom_site_calc_flag
_atom_site_refinement_flags_posn
_atom_site_refinement_flags_adp
_atom_site_refinement_flags_occupancy
_atom_site_disorder_assembly
_atom_site_disorder_group
Nd1 Nd 0.000000 0.500000 0.27234(8) 0.0118(3) Uani 1 8 d S T P . .
Te1 Te 0.000000 0.500000 0.63188(8) 0.0089(3) Uani 1 8 d S T P . .
Te2 Te 0.000000 0.000000 0.000000 0.0255(5) Uani 0.923(6) 8 d S T . . .

loop_
_atom_site_aniso_label
_atom_site_aniso_U_11
_atom_site_aniso_U_22
_atom_site_aniso_U_33
_atom_site_aniso_U_23
_atom_site_aniso_U_13
_atom_site_aniso_U_12
Nd1 0.0104(3) 0.0104(3) 0.0144(4) 0.000 0.000 0.000
Te1 0.0082(3) 0.0082(3) 0.0102(4) 0.000 0.000 0.000
Te2 0.0343(5) 0.0343(5) 0.0080(6) 0.000 0.000 0.000

loop_
_atom_type_symbol
_atom_type_description
_atom_type_scat_dispersion_real
_atom_type_scat_dispersion_imag
_atom_type_scat_source
Nd Nd -0.1943 3.0179 'International Tables Vol C Tables 4.2.6.8 and 6.1.1.4'
Te Te -0.5308 1.6751 'International Tables Vol C Tables 4.2.6.8 and 6.1.1.4'

loop_
_geom_angle_atom_site_label_1
_geom_angle_atom_site_label_2
_geom_angle_atom_site_label_3
_geom_angle
_geom_angle_site_symmetry_1
_geom_angle_site_symmetry_3
_geom_angle_publ_flag
Te1 Nd1 Te1 74.557(18) . 2_566 ?
Te1 Nd1 Te1 85.934(9) 2_456 2_556 ?
Te1 Nd1 Te1 74.557(18) . 2_556 ?
Te1 Nd1 Te1 74.557(18) . 2_456 ?
Te1 Nd1 Te1 85.934(9) 2_456 2_466 ?
Te1 Nd1 Te1 149.11(4) 2_566 2_456 ?
Te1 Nd1 Te1 85.934(9) 2_566 2_556 ?
Te1 Nd1 Te1 74.557(18) . 2_466 ?
Te1 Nd1 Te1 85.934(9) 2_566 2_466 ?
Te1 Nd1 Te1 149.11(4) 2_466 2_556 ?
Te1 Nd1 Te2 138.004(10) . 2 ?
Te1 Nd1 Te2 130.838(16) 2_466 . ?
Te1 Nd1 Te2 130.838(16) 2_566 . ?
Te1 Nd1 Te2 130.838(16) 2_466 2 ?
Te1 Nd1 Te2 138.004(10) . . ?
Te1 Nd1 Te2 138.004(10) . 1_565 ?
Te1 Nd1 Te2 75.041(14) 2_456 . ?
Te1 Nd1 Te2 130.838(16) 2_456 1_565 ?
Te1 Nd1 Te2 75.041(14) 2_556 . ?
Te1 Nd1 Te2 130.838(16) 2_556 1_565 ?
Te1 Nd1 Te2 130.838(16) 2_456 2 ?
Te1 Nd1 Te2 138.004(10) . 2_455 ?
Te1 Nd1 Te2 75.041(14) 2_556 2 ?
Te1 Nd1 Te2 130.838(16) 2_566 2_455 ?
Te1 Nd1 Te2 75.041(14) 2_566 1_565 ?
Te1 Nd1 Te2 75.041(14) 2_456 2_455 ?
Te1 Nd1 Te2 75.041(14) 2_466 1_565 ?
Te1 Nd1 Te2 75.041(14) 2_466 2_455 ?
Te1 Nd1 Te2 130.838(16) 2_556 2_455 ?
Te1 Nd1 Te2 75.041(14) 2_566 2 ?
Te2 Nd1 Te2 83.99(2) 2_455 2 ?
Te2 Nd1 Te2 56.472(12) 2_455 . ?
Te2 Nd1 Te2 83.99(2) . 1_565 ?
Te2 Nd1 Te2 56.472(12) . 2 ?
Te2 Nd1 Te2 56.472(12) 2_455 1_565 ?
Te2 Nd1 Te2 56.472(12) 2 1_565 ?
Nd1 Te1 Nd1 85.934(9) 2_566 2_556 ?
Nd1 Te1 Nd1 85.934(9) 2_456 2_466 ?
Nd1 Te1 Nd1 85.934(9) 2_566 2_466 ?
Nd1 Te1 Nd1 149.11(4) 2_466 2_556 ?
Nd1 Te1 Nd1 105.443(18) . 2_556 ?
Nd1 Te1 Nd1 105.443(18) . 2_466 ?
Nd1 Te1 Nd1 85.934(9) 2_456 2_556 ?
Nd1 Te1 Nd1 105.443(18) . 2_456 ?
Nd1 Te1 Nd1 149.11(4) 2_566 2_456 ?
Nd1 Te1 Nd1 105.443(18) . 2_566 ?
Nd1 Te2 Nd1 123.528(12) 2 . ?
Nd1 Te2 Nd1 123.527(12) 1_545 2 ?
Nd1 Te2 Nd1 83.99(2) 2_455 2 ?
Nd1 Te2 Nd1 123.527(12) 2_455 1_545 ?
Nd1 Te2 Nd1 83.99(2) 1_545 . ?
Nd1 Te2 Nd1 123.528(12) 2_455 . ?
Te2 Te2 Nd1 118.236(6) 2_455 1_545 ?
Te2 Te2 Nd1 118.236(6) 2 1_545 ?
Te2 Te2 Nd1 61.764(6) 2_445 1_545 ?
Te2 Te2 Nd1 118.236(6) 2 2_455 ?
Te2 Te2 Nd1 118.236(6) 2_445 . ?
Te2 Te2 Nd1 61.764(6) 2_445 2_455 ?
Te2 Te2 Nd1 118.236(6) 2_545 2_455 ?
Te2 Te2 Nd1 118.236(6) 2_545 . ?
Te2 Te2 Nd1 61.764(6) 2 . ?
Te2 Te2 Nd1 61.764(6) 2_455 2_455 ?
Te2 Te2 Nd1 61.764(6) 2_455 . ?
Te2 Te2 Nd1 118.236(6) 2_455 2 ?
Te2 Te2 Nd1 61.764(6) 2_545 2 ?
Te2 Te2 Nd1 61.764(6) 2 2 ?
Te2 Te2 Nd1 118.236(6) 2_445 2 ?
Te2 Te2 Nd1 61.764(6) 2_545 1_545 ?
Te2 Te2 Te2 90.0 2_445 2_545 ?
Te2 Te2 Te2 90.0 2_445 2_455 ?
Te2 Te2 Te2 90.0 2 2_455 ?
Te2 Te2 Te2 180.0 2_455 2_545 ?
Te2 Te2 Te2 90.0 2 2_545 ?
Te2 Te2 Te2 180.0 2 2_445 ?

loop_
_geom_bond_atom_site_label_1
_geom_bond_atom_site_label_2
_geom_bond_distance
_geom_bond_site_symmetry_2
_geom_bond_publ_flag
Nd1 Te1 3.2462(11) . ?
Nd1 Te1 3.2479(5) 2_456 ?
Nd1 Te1 3.2479(5) 2_556 ?
Nd1 Te1 3.2479(5) 2_566 ?
Nd1 Te1 3.2479(5) 2_466 ?
Nd1 Te2 3.3086(6) 2_455 ?
Nd1 Te2 3.3086(6) 1_565 ?
Nd1 Te2 3.3086(6) 2 ?
Nd1 Te2 3.3086(6) . ?
Te2 Te2 3.1306(4) 2 ?
Te2 Te2 3.1306(4) 2_455 ?
Te2 Te2 3.1306(4) 2_545 ?
Te2 Te2 3.1306(4) 2_445 ?

_cod_database_fobs_code 2108702
